data_4339607
loop_
_publ_author_name
'Chen, Banglin'
'Ma, Shengqian'
'Hurtado, Eric J.'
'Lobkovsky, Emil B.'
'Liang, Chengdu'
'Zhu, Haoguo'
'Dai, Sheng'

_publ_section_title
;
 Selective gas sorption within a dynamic metal-organic framework.
;
_journal_issue 21
_journal_name_full 'Inorganic chemistry'
_journal_page_first 8705
_journal_page_last 8709
_journal_paper_doi 10.1021/ic7013573
_journal_volume 46
_journal_year 2007
_chemical_formula_moiety 'C34 H20 Co2 N2 O8, C3 H7 N O'
_chemical_formula_sum 'C37 H27 Co2 N3 O9'
_chemical_formula_weight 775.48
_chemical_name_systematic
; 
 ? 
;
_space_group_IT_number 2
_symmetry_cell_setting triclinic
_symmetry_space_group_name_Hall '-P 1'
_symmetry_space_group_name_H-M 'P -1'
_atom_sites_solution_hydrogens geom
_atom_sites_solution_primary direct
_atom_sites_solution_secondary difmap
_audit_creation_method SHELXL-97
_cell_angle_alpha 85.449(11)
_cell_angle_beta 70.302(12)
_cell_angle_gamma 83.731(10)
_cell_formula_units_Z 2
_cell_length_a 12.939(5)
_cell_length_b 13.092(5)
_cell_length_c 13.754(4)
_cell_measurement_reflns_used 1285
_cell_measurement_temperature 173(2)
_cell_measurement_theta_max 20.26
_cell_measurement_theta_min 2.19
_cell_volume 2178.2(14)
_computing_cell_refinement 'Bruker SAINT+'
_computing_data_collection 'Bruker APEX2'
_computing_data_reduction 'Bruker SAINT+'
_computing_molecular_graphics 'Bruker SHELXTL'
_computing_publication_material 'Bruker SHELXTL'
_computing_structure_refinement 'SHELXL-97 (Sheldrick, 1997)'
_computing_structure_solution 'SHELXS-97 (Sheldrick, 1990)'
_diffrn_ambient_temperature 173(2)
_diffrn_measured_fraction_theta_full 0.978
_diffrn_measured_fraction_theta_max 0.978
_diffrn_measurement_device_type 'Bruker X8 APEX II diffractometer'
_diffrn_measurement_method 'phi and omega scans'
_diffrn_radiation_monochromator graphite
_diffrn_radiation_source 'fine-focus sealed tube'
_diffrn_radiation_type MoK\a
_diffrn_radiation_wavelength 0.71073
_diffrn_reflns_av_R_equivalents 0.0762
_diffrn_reflns_av_sigmaI/netI 0.1094
_diffrn_reflns_limit_h_max 14
_diffrn_reflns_limit_h_min -14
_diffrn_reflns_limit_k_max 14
_diffrn_reflns_limit_k_min -14
_diffrn_reflns_limit_l_max 15
_diffrn_reflns_limit_l_min -15
_diffrn_reflns_number 23052
_diffrn_reflns_theta_full 23.43
_diffrn_reflns_theta_max 23.43
_diffrn_reflns_theta_min 1.57
_exptl_absorpt_coefficient_mu 0.809
_exptl_absorpt_correction_T_max 0.9683
_exptl_absorpt_correction_T_min 0.9091
_exptl_absorpt_correction_type multi-scan
_exptl_absorpt_process_details SADABS
_exptl_crystal_colour purple
_exptl_crystal_density_diffrn 1.182
_exptl_crystal_density_method 'not measured'
_exptl_crystal_description block
_exptl_crystal_F_000 792
_exptl_crystal_size_max 0.12
_exptl_crystal_size_mid 0.07
_exptl_crystal_size_min 0.04
_refine_diff_density_max 0.550
_refine_diff_density_min -0.509
_refine_diff_density_rms 0.074
_refine_ls_extinction_method none
_refine_ls_goodness_of_fit_ref 0.951
_refine_ls_hydrogen_treatment riding
_refine_ls_matrix_type full
_refine_ls_number_parameters 498
_refine_ls_number_reflns 6266
_refine_ls_number_restraints 85
_refine_ls_restrained_S_all 0.945
_refine_ls_R_factor_all 0.0933
_refine_ls_R_factor_gt 0.0524
_refine_ls_shift/su_max 0.934
_refine_ls_shift/su_mean 0.060
_refine_ls_structure_factor_coef Fsqd
_refine_ls_weighting_details 'calc w=1/[\s^2^(Fo^2^)+(0.0583P)^2^+0.0000P] where P=(Fo^2^+2Fc^2^)/3'
_refine_ls_weighting_scheme calc
_refine_ls_wR_factor_gt 0.1264
_refine_ls_wR_factor_ref 0.1377
_reflns_number_gt 3607
_reflns_number_total 6266
_reflns_threshold_expression >2sigma(I)
_cod_data_source_file ic7013573-file001.cif
_cod_data_source_block MOF_1
_cod_depositor_comments
;
The following automatic conversions were performed:

'_symmetry_cell_setting' value 'Triclinic' changed to 'triclinic'
according to
/usr/data/users/saulius/automatic-downloads/retrospective/ACS/lib/dictionaries/cif_core.dic
dictionary named 'cif_core.dic' version 2.4.2 from 2011-04-26.

Automatic conversion script
Id: cif_fix_values 2281 2013-09-26 08:29:07Z andrius 
;
_cod_original_cell_volume 2178.2(13)
_cod_original_sg_symbol_H-M P-1
_cod_database_code 4339607

loop_
_symmetry_equiv_pos_as_xyz
'x, y, z'
'-x, -y, -z'

loop_
_atom_site_label
_atom_site_type_symbol
_atom_site_fract_x
_atom_site_fract_y
_atom_site_fract_z
_atom_site_U_iso_or_equiv
_atom_site_adp_type
_atom_site_occupancy
_atom_site_symmetry_multiplicity
_atom_site_calc_flag
_atom_site_refinement_flags
_atom_site_disorder_assembly
_atom_site_disorder_group
Co1 Co -0.19486(4) 0.18318(3) 0.82998(3) 0.02508(15) Uani 1 1 d . . .
Co2 Co -0.12776(4) 0.17448(3) 0.61831(3) 0.02350(15) Uani 1 1 d . . .
O1 O -0.0234(2) 0.17461(19) 0.77006(19) 0.0385(8) Uani 1 1 d . . .
O2 O 0.0354(2) 0.16256(17) 0.59857(17) 0.0309(7) Uani 1 1 d . . .
O3 O 0.7019(2) 0.18907(19) 0.6821(2) 0.0416(8) Uani 1 1 d . . .
O4 O 0.6425(2) 0.1915(2) 0.8536(2) 0.0445(8) Uani 1 1 d . . .
O5 O -0.1822(2) 0.02860(17) 0.82151(17) 0.0341(7) Uani 1 1 d . . .
O6 O -0.1345(2) 0.02178(17) 0.64949(16) 0.0285(7) Uani 1 1 d . . .
O7 O -0.1364(2) -0.67197(17) 0.62646(16) 0.0298(7) Uani 1 1 d . . .
O8 O -0.1921(2) -0.66542(17) 0.79877(17) 0.0306(7) Uani 1 1 d . . .
N1 N -0.1829(3) 0.1825(2) 0.9745(2) 0.0321(9) Uani 1 1 d . . .
N2 N -0.1334(3) 0.1760(2) 1.4714(2) 0.0305(9) Uani 1 1 d . . .
C1 C 0.0519(3) 0.1692(3) 0.6828(3) 0.0268(10) Uani 1 1 d . . .
C2 C 0.1664(3) 0.1712(3) 0.6812(3) 0.0280(10) Uani 1 1 d . . .
C3 C 0.1879(3) 0.1866(3) 0.7689(3) 0.0327(11) Uani 1 1 d . . .
H3A H 0.1277 0.1966 0.8311 0.039 Uiso 1 1 calc R . .
C4 C 0.2962(3) 0.1883(3) 0.7713(3) 0.0274(10) Uani 1 1 d . . .
C5 C 0.3160(3) 0.2064(3) 0.8614(3) 0.0403(12) Uani 1 1 d . . .
H5A H 0.2562 0.2184 0.9235 0.048 Uiso 1 1 calc R . .
C6 C 0.4209(4) 0.2066(3) 0.8601(3) 0.0419(12) Uani 1 1 d . . .
H6A H 0.4337 0.2172 0.9224 0.050 Uiso 1 1 calc R . .
C7 C 0.5122(3) 0.1916(3) 0.7686(3) 0.0357(11) Uani 1 1 d . . .
C8 C 0.4899(3) 0.1763(3) 0.6810(3) 0.0371(12) Uani 1 1 d . . .
H8A H 0.5501 0.1676 0.6186 0.045 Uiso 1 1 calc R . .
C9 C 0.3843(3) 0.1727(3) 0.6780(3) 0.0289(11) Uani 1 1 d . . .
C10 C 0.3605(3) 0.1575(3) 0.5876(3) 0.0413(12) Uani 1 1 d . . .
H10A H 0.4194 0.1488 0.5242 0.050 Uiso 1 1 calc R . .
C11 C 0.2550(3) 0.1549(3) 0.5890(3) 0.0391(12) Uani 1 1 d . . .
H11A H 0.2413 0.1422 0.5276 0.047 Uiso 1 1 calc R . .
C12 C 0.6267(4) 0.1907(3) 0.7673(3) 0.0376(12) Uani 1 1 d . . .
C13 C -0.1599(3) -0.0186(3) 0.7384(3) 0.0267(10) Uani 1 1 d . . .
C14 C -0.1653(3) -0.1329(3) 0.7498(3) 0.0298(11) Uani 1 1 d . . .
C15 C -0.1445(3) -0.1893(3) 0.6658(3) 0.0293(11) Uani 1 1 d . . .
H15A H -0.1267 -0.1553 0.5994 0.035 Uiso 1 1 calc R . .
C16 C -0.1484(3) -0.2956(3) 0.6741(2) 0.0245(10) Uani 1 1 d . . .
C17 C -0.1258(3) -0.3574(3) 0.5876(3) 0.0350(12) Uani 1 1 d . . .
H17A H -0.1057 -0.3252 0.5202 0.042 Uiso 1 1 calc R . .
C18 C -0.1318(3) -0.4605(3) 0.5980(3) 0.0315(11) Uani 1 1 d . . .
H18A H -0.1170 -0.4995 0.5386 0.038 Uiso 1 1 calc R . .
C19 C -0.1603(3) -0.5100(3) 0.6976(3) 0.0298(11) Uani 1 1 d . . .
C20 C -0.1848(3) -0.4530(3) 0.7830(3) 0.0380(12) Uani 1 1 d . . .
H20A H -0.2074 -0.4862 0.8499 0.046 Uiso 1 1 calc R . .
C21 C -0.1770(4) -0.3452(3) 0.7732(3) 0.0370(12) Uani 1 1 d . . .
C22 C -0.1989(4) -0.2869(3) 0.8602(3) 0.0590(16) Uani 1 1 d . . .
H22A H -0.2179 -0.3195 0.9274 0.071 Uiso 1 1 calc R . .
C23 C -0.1927(4) -0.1839(3) 0.8480(3) 0.0552(15) Uani 1 1 d . . .
H23A H -0.2074 -0.1449 0.9073 0.066 Uiso 1 1 calc R . .
C24 C -0.1637(3) -0.6234(3) 0.7087(3) 0.0290(11) Uani 1 1 d . . .
C25 C -0.1147(7) 0.1083(5) 1.0041(5) 0.044(2) Uani 0.568(5) 1 d PU A 1
H25A H -0.0791 0.0543 0.9589 0.052 Uiso 0.568(5) 1 calc PR A 1
C26 C -0.0959(6) 0.1089(5) 1.0967(5) 0.042(2) Uani 0.568(5) 1 d PU A 1
H26A H -0.0421 0.0611 1.1118 0.051 Uiso 0.568(5) 1 calc PR A 1
C25' C -0.2023(9) 0.0945(6) 1.0393(6) 0.034(3) Uani 0.432(5) 1 d PU A 2
H25B H -0.2223 0.0352 1.0167 0.041 Uiso 0.432(5) 1 calc PR A 2
C26' C -0.1926(9) 0.0931(7) 1.1349(6) 0.043(3) Uani 0.432(5) 1 d PU A 2
H26B H -0.2080 0.0334 1.1795 0.052 Uiso 0.432(5) 1 calc PR A 2
C27 C -0.1587(4) 0.1828(3) 1.1693(3) 0.0470(12) Uani 1 1 d U . .
C28 C -0.1929(4) 0.2667(3) 1.1258(3) 0.0668(15) Uani 1 1 d U A .
H28A H -0.2110 0.3292 1.1609 0.080 Uiso 1 1 calc R . .
C29 C -0.2024(5) 0.2639(3) 1.0289(3) 0.0776(17) Uani 1 1 d U A .
H29A H -0.2251 0.3267 0.9994 0.093 Uiso 1 1 calc R . .
C30 C -0.1489(4) 0.1805(3) 1.2734(3) 0.0442(12) Uani 1 1 d U A .
C31 C -0.1264(4) 0.0930(3) 1.3230(3) 0.0409(12) Uani 1 1 d U . .
H31A H -0.1149 0.0297 1.2900 0.049 Uiso 1 1 calc R A .
C32 C -0.1196(3) 0.0930(3) 1.4210(3) 0.0406(12) Uani 1 1 d U A .
H32A H -0.1041 0.0290 1.4533 0.049 Uiso 1 1 calc R . .
C33 C -0.1792(10) 0.2569(7) 1.4347(6) 0.069(4) Uani 0.546(7) 1 d P A 1
H33A H -0.2043 0.3152 1.4761 0.083 Uiso 0.546(7) 1 calc PR A 1
C34 C -0.1933(10) 0.2625(7) 1.3388(7) 0.083(4) Uani 0.546(7) 1 d P A 1
H34A H -0.2323 0.3209 1.3178 0.100 Uiso 0.546(7) 1 calc PR A 1
C33' C -0.1221(9) 0.2640(8) 1.4097(7) 0.033(3) Uani 0.454(7) 1 d P A 2
H33B H -0.1080 0.3241 1.4359 0.039 Uiso 0.454(7) 1 calc PR A 2
C34' C -0.1299(8) 0.2713(7) 1.3097(7) 0.029(3) Uani 0.454(7) 1 d P A 2
H34B H -0.1227 0.3340 1.2692 0.035 Uiso 0.454(7) 1 calc PR A 2
O1S O 0.2031(7) 0.4574(5) 0.9379(5) 0.224(4) Uani 1 1 d . . .
N1S N 0.1119(7) 0.4408(4) 0.8240(6) 0.180(3) Uani 1 1 d . . .
C1S C 0.2128(9) 0.4596(6) 0.8373(11) 0.240(6) Uani 1 1 d . . .
H1SB H 0.2785 0.4722 0.7821 0.288 Uiso 1 1 calc R . .
C2S C 0.0143(10) 0.4097(10) 0.9094(8) 0.325(9) Uani 1 1 d . . .
H2SA H 0.0284 0.4095 0.9751 0.487 Uiso 1 1 calc R . .
H2SB H -0.0010 0.3406 0.8986 0.487 Uiso 1 1 calc R . .
H2SC H -0.0494 0.4584 0.9113 0.487 Uiso 1 1 calc R . .
C3S C 0.1151(6) 0.4477(5) 0.7071(6) 0.149(3) Uani 1 1 d . . .
H3SA H 0.1861 0.4703 0.6622 0.224 Uiso 1 1 calc R . .
H3SB H 0.0554 0.4971 0.6997 0.224 Uiso 1 1 calc R . .
H3SC H 0.1059 0.3798 0.6873 0.224 Uiso 1 1 calc R . .

loop_
_atom_site_aniso_label
_atom_site_aniso_U_11
_atom_site_aniso_U_22
_atom_site_aniso_U_33
_atom_site_aniso_U_23
_atom_site_aniso_U_13
_atom_site_aniso_U_12
Co1 0.0422(3) 0.0163(3) 0.0222(3) -0.0013(2) -0.0172(2) -0.0040(2)
Co2 0.0386(3) 0.0153(3) 0.0208(3) -0.0004(2) -0.0153(2) -0.0030(2)
O1 0.0405(18) 0.0337(16) 0.0422(16) -0.0021(12) -0.0140(14) -0.0063(14)
O2 0.0410(16) 0.0232(15) 0.0360(14) 0.0033(11) -0.0230(12) -0.0050(12)
O3 0.0364(17) 0.0383(17) 0.0533(17) -0.0063(13) -0.0178(14) -0.0041(14)
O4 0.0447(18) 0.0396(17) 0.0582(18) 0.0007(14) -0.0299(14) -0.0024(14)
O5 0.0640(19) 0.0144(14) 0.0273(13) -0.0013(11) -0.0187(13) -0.0061(13)
O6 0.0487(17) 0.0143(13) 0.0268(13) 0.0044(10) -0.0183(12) -0.0058(12)
O7 0.0465(17) 0.0210(14) 0.0233(13) -0.0040(11) -0.0136(12) -0.0008(12)
O8 0.0552(18) 0.0162(14) 0.0210(13) 0.0032(10) -0.0137(12) -0.0060(13)
N1 0.054(2) 0.0208(18) 0.0287(16) -0.0028(14) -0.0241(15) 0.0007(16)
N2 0.052(2) 0.0152(17) 0.0321(17) 0.0028(13) -0.0274(15) 0.0051(16)
C1 0.036(2) 0.013(2) 0.038(2) 0.0010(16) -0.0214(19) -0.0040(18)
C2 0.043(3) 0.020(2) 0.029(2) 0.0048(16) -0.0227(18) -0.0022(19)
C3 0.047(3) 0.020(2) 0.028(2) -0.0020(16) -0.0084(19) 0.000(2)
C4 0.024(2) 0.031(2) 0.031(2) -0.0049(16) -0.0134(18) -0.0017(19)
C5 0.037(3) 0.059(3) 0.029(2) -0.0081(19) -0.0143(19) -0.001(2)
C6 0.053(3) 0.047(3) 0.032(2) -0.0105(19) -0.023(2) 0.002(2)
C7 0.043(3) 0.029(2) 0.040(2) -0.0029(18) -0.018(2) -0.006(2)
C8 0.028(3) 0.047(3) 0.033(2) -0.0007(19) -0.006(2) 0.000(2)
C9 0.028(2) 0.029(2) 0.027(2) -0.0017(16) -0.0075(18) -0.0005(19)
C10 0.036(3) 0.063(3) 0.025(2) -0.006(2) -0.0114(19) -0.002(2)
C11 0.036(3) 0.059(3) 0.026(2) -0.0018(19) -0.0133(19) -0.008(2)
C12 0.047(3) 0.023(2) 0.049(3) -0.0011(19) -0.024(2) -0.006(2)
C13 0.037(2) 0.016(2) 0.030(2) -0.0016(17) -0.0163(18) -0.0036(18)
C14 0.050(3) 0.017(2) 0.025(2) -0.0003(16) -0.0154(18) -0.0036(19)
C15 0.046(3) 0.020(2) 0.0219(19) 0.0020(16) -0.0117(18) -0.0034(19)
C16 0.038(2) 0.015(2) 0.0204(19) 0.0033(15) -0.0104(17) -0.0054(18)
C17 0.062(3) 0.024(2) 0.0140(19) 0.0023(16) -0.0071(19) -0.001(2)
C18 0.055(3) 0.016(2) 0.026(2) -0.0028(16) -0.0157(19) -0.0052(19)
C19 0.045(3) 0.018(2) 0.025(2) 0.0021(16) -0.0105(18) -0.0050(19)
C20 0.076(3) 0.014(2) 0.024(2) 0.0031(16) -0.016(2) -0.009(2)
C21 0.069(3) 0.016(2) 0.027(2) -0.0051(16) -0.015(2) -0.008(2)
C22 0.129(4) 0.020(2) 0.027(2) -0.0046(18) -0.021(3) -0.011(3)
C23 0.117(4) 0.018(2) 0.029(2) -0.0018(18) -0.024(2) 0.000(3)
C24 0.043(3) 0.015(2) 0.034(2) -0.0042(17) -0.0193(19) -0.0009(19)
C25 0.077(6) 0.027(4) 0.031(3) -0.010(3) -0.029(4) 0.018(4)
C26 0.058(5) 0.045(4) 0.036(3) -0.009(3) -0.037(3) 0.017(4)
C25' 0.082(7) 0.011(5) 0.016(4) 0.008(3) -0.025(4) -0.015(5)
C26' 0.091(7) 0.031(4) 0.024(4) 0.022(3) -0.040(4) -0.027(5)
C27 0.096(3) 0.025(2) 0.031(2) -0.0069(16) -0.035(2) 0.000(2)
C28 0.142(4) 0.030(2) 0.047(2) -0.006(2) -0.058(3) 0.002(3)
C29 0.182(5) 0.020(3) 0.054(3) 0.002(2) -0.074(3) 0.002(3)
C30 0.085(3) 0.020(2) 0.037(2) -0.0087(16) -0.037(2) 0.010(2)
C31 0.084(3) 0.016(2) 0.031(2) -0.0066(16) -0.031(2) 0.006(2)
C32 0.079(3) 0.019(2) 0.034(2) -0.0068(17) -0.031(2) -0.002(2)
C33 0.138(10) 0.049(6) 0.026(5) -0.022(4) -0.035(5) 0.008(6)
C34 0.174(11) 0.034(6) 0.045(6) -0.008(4) -0.052(6) 0.034(7)
C33' 0.063(8) 0.009(5) 0.023(5) -0.001(4) -0.008(5) -0.006(5)
C34' 0.051(7) 0.020(5) 0.015(5) 0.004(4) -0.009(5) -0.008(5)
O1S 0.317(10) 0.142(5) 0.182(6) 0.026(5) -0.062(6) 0.012(6)
N1S 0.284(9) 0.069(4) 0.223(7) -0.034(4) -0.146(6) 0.047(5)
C1S 0.248(10) 0.050(5) 0.517(18) -0.037(8) -0.250(11) 0.010(6)
C2S 0.261(17) 0.369(19) 0.245(15) -0.037(12) 0.047(12) -0.013(13)
C3S 0.169(8) 0.097(6) 0.204(8) -0.026(5) -0.095(6) 0.015(5)

loop_
_atom_type_symbol
_atom_type_description
_atom_type_scat_dispersion_real
_atom_type_scat_dispersion_imag
_atom_type_scat_source
C C 0.0033 0.0016 'International Tables Vol C Tables 4.2.6.8 and 6.1.1.4'
H H 0.0000 0.0000 'International Tables Vol C Tables 4.2.6.8 and 6.1.1.4'
Co Co 0.3494 0.9721 'International Tables Vol C Tables 4.2.6.8 and 6.1.1.4'
N N 0.0061 0.0033 'International Tables Vol C Tables 4.2.6.8 and 6.1.1.4'
O O 0.0106 0.0060 'International Tables Vol C Tables 4.2.6.8 and 6.1.1.4'

loop_
_geom_angle_atom_site_label_1
_geom_angle_atom_site_label_2
_geom_angle_atom_site_label_3
_geom_angle
_geom_angle_site_symmetry_1
_geom_angle_site_symmetry_3
O8 Co1 O4 91.42(11) 1_565 1_455
O8 Co1 O5 165.22(9) 1_565 .
O4 Co1 O5 91.25(11) 1_455 .
O8 Co1 N1 97.27(11) 1_565 .
O4 Co1 N1 104.83(12) 1_455 .
O5 Co1 N1 96.10(11) . .
O8 Co1 O1 86.77(10) 1_565 .
O4 Co1 O1 166.89(11) 1_455 .
O5 Co1 O1 87.34(10) . .
N1 Co1 O1 88.28(12) . .
O8 Co1 Co2 83.43(7) 1_565 .
O4 Co1 Co2 96.41(8) 1_455 .
O5 Co1 Co2 81.82(7) . .
N1 Co1 Co2 158.71(9) . .
O1 Co1 Co2 70.48(7) . .
O7 Co2 O6 165.45(9) 1_565 .
O7 Co2 O2 90.97(10) 1_565 .
O6 Co2 O2 91.35(10) . .
O7 Co2 N2 96.20(10) 1_565 1_554
O6 Co2 N2 97.16(10) . 1_554
O2 Co2 N2 104.11(11) . 1_554
O7 Co2 O3 86.32(10) 1_565 1_455
O6 Co2 O3 87.42(10) . 1_455
O2 Co2 O3 163.66(10) . 1_455
N2 Co2 O3 92.21(12) 1_554 1_455
O7 Co2 Co1 81.86(6) 1_565 .
O6 Co2 Co1 83.62(6) . .
O2 Co2 Co1 95.01(7) . .
N2 Co2 Co1 160.83(9) 1_554 .
O3 Co2 Co1 68.65(8) 1_455 .
C1 O1 Co1 138.5(3) . .
C1 O2 Co2 111.3(2) . .
C12 O3 Co2 141.2(3) . 1_655
C12 O4 Co1 109.5(3) . 1_655
C13 O5 Co1 124.8(2) . .
C13 O6 Co2 123.7(2) . .
C24 O7 Co2 125.8(2) . 1_545
C24 O8 Co1 124.6(2) . 1_545
C29 N1 C25 111.7(4) . .
C29 N1 C25' 110.3(4) . .
C25 N1 C25' 46.9(5) . .
C29 N1 Co1 124.1(3) . .
C25 N1 Co1 119.8(3) . .
C25' N1 Co1 119.9(4) . .
C32 N2 C33 115.2(5) . .
C32 N2 C33' 113.5(5) . .
C33 N2 C33' 30.9(6) . .
C32 N2 Co2 122.9(3) . 1_556
C33 N2 Co2 119.6(4) . 1_556
C33' N2 Co2 121.4(5) . 1_556
O2 C1 O1 124.5(4) . .
O2 C1 C2 118.5(3) . .
O1 C1 C2 117.1(3) . .
C3 C2 C11 119.0(4) . .
C3 C2 C1 120.7(3) . .
C11 C2 C1 120.2(3) . .
C2 C3 C4 122.7(3) . .
C5 C4 C9 120.7(4) . .
C5 C4 C3 121.7(3) . .
C9 C4 C3 117.6(3) . .
C6 C5 C4 119.6(4) . .
C5 C6 C7 122.0(4) . .
C8 C7 C6 117.0(4) . .
C8 C7 C12 121.0(3) . .
C6 C7 C12 122.0(4) . .
C7 C8 C9 123.7(3) . .
C8 C9 C4 117.0(3) . .
C8 C9 C10 124.1(3) . .
C4 C9 C10 118.9(4) . .
C11 C10 C9 121.6(3) . .
C10 C11 C2 120.1(4) . .
O3 C12 O4 124.1(4) . .
O3 C12 C7 118.1(4) . .
O4 C12 C7 117.8(4) . .
O6 C13 O5 125.8(3) . .
O6 C13 C14 117.7(3) . .
O5 C13 C14 116.5(3) . .
C15 C14 C23 118.5(3) . .
C15 C14 C13 120.7(3) . .
C23 C14 C13 120.8(3) . .
C14 C15 C16 121.9(3) . .
C15 C16 C21 118.7(3) . .
C15 C16 C17 123.5(3) . .
C21 C16 C17 117.8(3) . .
C18 C17 C16 122.2(3) . .
C17 C18 C19 119.7(3) . .
C20 C19 C18 119.8(3) . .
C20 C19 C24 120.4(3) . .
C18 C19 C24 119.7(3) . .
C19 C20 C21 121.0(3) . .
C22 C21 C16 119.4(3) . .
C22 C21 C20 121.3(3) . .
C16 C21 C20 119.3(3) . .
C23 C22 C21 119.6(4) . .
C22 C23 C14 121.9(4) . .
O8 C24 O7 124.3(3) . .
O8 C24 C19 118.4(3) . .
O7 C24 C19 117.3(3) . .
C26 C25 N1 122.5(6) . .
C25 C26 C27 118.7(6) . .
C26' C25' N1 120.2(8) . .
C25' C26' C27 120.4(7) . .
C28 C27 C26 113.1(4) . .
C28 C27 C26' 109.3(5) . .
C26 C27 C26' 49.9(5) . .
C28 C27 C30 122.4(4) . .
C26 C27 C30 120.7(4) . .
C26' C27 C30 119.9(4) . .
C27 C28 C29 119.9(4) . .
N1 C29 C28 125.7(4) . .
C31 C30 C34 113.3(5) . .
C31 C30 C34' 115.8(6) . .
C34 C30 C34' 33.1(6) . .
C31 C30 C27 122.7(3) . .
C34 C30 C27 121.5(5) . .
C34' C30 C27 118.9(5) . .
C30 C31 C32 121.4(3) . .
N2 C32 C31 123.3(4) . .
N2 C33 C34 123.7(8) . .
C30 C34 C33 118.9(8) . .
N2 C33' C34' 124.2(9) . .
C33' C34' C30 116.0(8) . .
C1S N1S C2S 123.7(10) . .
C1S N1S C3S 114.5(9) . .
C2S N1S C3S 121.7(9) . .
O1S C1S N1S 111.5(10) . .

loop_
_geom_bond_atom_site_label_1
_geom_bond_atom_site_label_2
_geom_bond_distance
_geom_bond_site_symmetry_2
Co1 O8 1.996(2) 1_565
Co1 O4 2.010(3) 1_455
Co1 O5 2.022(2) .
Co1 N1 2.044(3) .
Co1 O1 2.084(3) .
Co1 Co2 2.7514(10) .
Co2 O7 2.011(2) 1_565
Co2 O6 2.016(2) .
Co2 O2 2.026(3) .
Co2 N2 2.044(3) 1_554
Co2 O3 2.072(3) 1_455
O1 C1 1.267(4) .
O2 C1 1.258(4) .
O3 C12 1.246(4) .
O3 Co2 2.072(3) 1_655
O4 C12 1.271(5) .
O4 Co1 2.010(3) 1_655
O5 C13 1.274(4) .
O6 C13 1.244(4) .
O7 C24 1.267(4) .
O7 Co2 2.011(2) 1_545
O8 C24 1.265(4) .
O8 Co1 1.996(2) 1_545
N1 C29 1.303(5) .
N1 C25 1.372(8) .
N1 C25' 1.391(8) .
N2 C32 1.299(4) .
N2 C33 1.308(10) .
N2 C33' 1.367(10) .
N2 Co2 2.044(3) 1_556
C1 C2 1.477(5) .
C2 C3 1.361(5) .
C2 C11 1.407(5) .
C3 C4 1.415(5) .
C4 C5 1.389(5) .
C4 C9 1.412(5) .
C5 C6 1.352(6) .
C6 C7 1.416(5) .
C7 C8 1.363(5) .
C7 C12 1.475(6) .
C8 C9 1.387(5) .
C9 C10 1.411(5) .
C10 C11 1.362(6) .
C13 C14 1.498(5) .
C14 C15 1.355(5) .
C14 C23 1.407(5) .
C15 C16 1.392(5) .
C16 C21 1.411(5) .
C16 C17 1.422(5) .
C17 C18 1.355(5) .
C18 C19 1.415(5) .
C19 C20 1.369(5) .
C19 C24 1.485(5) .
C20 C21 1.418(5) .
C21 C22 1.401(5) .
C22 C23 1.354(5) .
C25 C26 1.375(9) .
C26 C27 1.424(7) .
C25' C26' 1.361(12) .
C26' C27 1.461(10) .
C27 C28 1.315(5) .
C27 C30 1.476(5) .
C28 C29 1.383(6) .
C30 C31 1.342(5) .
C30 C34 1.401(10) .
C30 C34' 1.401(11) .
C31 C32 1.381(5) .
C33 C34 1.386(14) .
C33' C34' 1.407(15) .
O1S C1S 1.345(14) .
N1S C1S 1.428(11) .
N1S C2S 1.475(12) .
N1S C3S 1.589(9) .
